data_7113891
loop_
_publ_author_name
'Jiang, Hua'
'Hu, Aiguo'
'Lin, Wenbin'

_publ_section_title
;
 A chiral metallacyclophane for asymmetric catalysis
;
_journal_coden_ASTM CHCOFS
_journal_issue 1
_journal_name_full
;
 Chemical Communications (Cambridge, United Kingdom)
;
_journal_page_first 96
_journal_page_last 97
_journal_paper_doi 10.1039/b208324h
_journal_year 2003
_chemical_formula_sum 'C76 H94 N0 O7 P4 Pt2'
_chemical_formula_weight 1633.57
_space_group_IT_number 4
_symmetry_space_group_name_Hall 'P 2yb'
_symmetry_space_group_name_H-M 'P 1 21 1'
_atom_sites_solution_hydrogens geom
_atom_sites_solution_primary direct
_atom_sites_solution_secondary difmap
_audit_creation_method SHELXL-97
_cell_angle_alpha 90.00
_cell_angle_beta 92.105(5)
_cell_angle_gamma 90.00
_cell_formula_units_Z 2
_cell_length_a 13.833(3)
_cell_length_b 15.047(3)
_cell_length_c 17.264(4)
_cell_measurement_temperature 173(2)
_cell_volume 3591.0(13)
_computing_structure_refinement 'SHELXL-97 (Sheldrick, 1997)'
_computing_structure_solution 'SHELXS-97 (Sheldrick, 1990)'
_diffrn_ambient_temperature 173(2)
_diffrn_measured_fraction_theta_full 0.962
_diffrn_measured_fraction_theta_max 0.962
_diffrn_radiation_monochromator graphite
_diffrn_radiation_source 'fine-focus sealed tube'
_diffrn_radiation_type MoK\a
_diffrn_radiation_wavelength 0.71073
_diffrn_reflns_av_R_equivalents 0.0637
_diffrn_reflns_av_sigmaI/netI 0.0787
_diffrn_reflns_limit_h_max 18
_diffrn_reflns_limit_h_min -18
_diffrn_reflns_limit_k_max 19
_diffrn_reflns_limit_k_min -19
_diffrn_reflns_limit_l_max 22
_diffrn_reflns_limit_l_min -20
_diffrn_reflns_number 47248
_diffrn_reflns_theta_full 28.03
_diffrn_reflns_theta_max 28.03
_diffrn_reflns_theta_min 1.18
_exptl_absorpt_coefficient_mu 4.032
_exptl_crystal_density_diffrn 1.511
_exptl_crystal_density_method 'not measured'
_exptl_crystal_F_000 1644
_refine_diff_density_max 0.739
_refine_diff_density_min -1.798
_refine_diff_density_rms 0.164
_refine_ls_abs_structure_details 'Flack H D (1983), Acta Cryst. A39, 876-881'
_refine_ls_abs_structure_Flack -0.016(6)
_refine_ls_extinction_method none
_refine_ls_goodness_of_fit_ref 1.025
_refine_ls_hydrogen_treatment mixed
_refine_ls_matrix_type full
_refine_ls_number_parameters 802
_refine_ls_number_reflns 16306
_refine_ls_number_restraints 1
_refine_ls_restrained_S_all 1.025
_refine_ls_R_factor_all 0.0666
_refine_ls_R_factor_gt 0.0497
_refine_ls_shift/su_max 0.001
_refine_ls_shift/su_mean 0.000
_refine_ls_structure_factor_coef Fsqd
_refine_ls_weighting_details 'calc w=1/[\s^2^(Fo^2^)+(0.0611P)^2^+0.0000P] where P=(Fo^2^+2Fc^2^)/3'
_refine_ls_weighting_scheme calc
_refine_ls_wR_factor_gt 0.1046
_refine_ls_wR_factor_ref 0.1109
_reflns_number_gt 13710
_reflns_number_total 16306
_reflns_threshold_expression >2sigma(I)
_cod_duplicate_entry 7103620
_cod_data_source_file b208324h.txt
_cod_data_source_block metallocyclophane
_cod_original_cell_volume 3591.1(14)
_cod_database_code 7113891

loop_
_symmetry_equiv_pos_as_xyz
'x, y, z'
'-x, y+1/2, -z'

loop_
_atom_site_label
_atom_site_type_symbol
_atom_site_fract_x
_atom_site_fract_y
_atom_site_fract_z
_atom_site_U_iso_or_equiv
_atom_site_adp_type
_atom_site_occupancy
_atom_site_symmetry_multiplicity
_atom_site_calc_flag
_atom_site_refinement_flags
Pt1 Pt 0.94757(2) 0.555062(19) 0.385352(15) 0.02408(8) Uani 1 1 d .
Pt2 Pt 0.62362(2) 1.249059(18) -0.067106(15) 0.02167(8) Uani 1 1 d .
P1 P 0.94554(17) 0.51412(16) 0.51403(12) 0.0292(5) Uani 1 1 d .
P2 P 1.05064(14) 0.44980(14) 0.33673(11) 0.0215(4) Uani 1 1 d .
P3 P 0.57397(16) 1.38796(14) -0.02659(11) 0.0243(4) Uani 1 1 d .
P4 P 0.61672(17) 1.26935(14) -0.20005(11) 0.0284(5) Uani 1 1 d .
O1 O 0.9929(5) 0.6642(5) -0.2428(3) 0.0400(15) Uani 1 1 d .
H1A H 0.9436 0.6380 -0.2612 0.060 Uiso 1 1 calc R
O2 O 0.7921(4) 0.5500(4) -0.2201(3) 0.0331(13) Uani 1 1 d .
H2A H 0.8459 0.5400 -0.1977 0.050 Uiso 1 1 calc R
O3 O 0.4625(4) 1.1029(4) 0.5445(4) 0.0357(14) Uani 1 1 d .
H3A H 0.5025 1.1434 0.5555 0.054 Uiso 1 1 calc R
O4 O 0.6373(5) 1.1878(4) 0.5658(3) 0.0434(17) Uani 1 1 d .
H4A H 0.5855 1.1623 0.5766 0.065 Uiso 1 1 calc R
O5 O 0.0605(7) 0.3837(7) 0.9038(6) 0.089(3) Uani 1 1 d .
O6 O -0.0613(11) 0.4565(6) 0.8446(8) 0.151(7) Uani 1 1 d .
O7 O 0.3253(5) 0.0631(6) 0.6517(4) 0.0586(19) Uani 1 1 d .
C1 C 0.9130(6) 0.6676(5) -0.1205(4) 0.0253(17) Uani 1 1 d .
C2 C 0.9948(6) 0.6585(6) -0.1622(4) 0.0292(18) Uani 1 1 d .
C3 C 1.0888(6) 0.6478(6) -0.1253(5) 0.036(2) Uani 1 1 d .
H3B H 1.1448 0.6463 -0.1555 0.044 Uiso 1 1 calc R
C4 C 1.0971(6) 0.6396(6) -0.0474(5) 0.0330(19) Uani 1 1 d .
H4B H 1.1594 0.6321 -0.0233 0.040 Uiso 1 1 calc R
C5 C 1.0202(7) 0.6309(5) 0.0800(5) 0.0321(19) Uani 1 1 d .
H5A H 1.0821 0.6220 0.1045 0.039 Uiso 1 1 calc R
C6 C 0.9396(7) 0.6323(6) 0.1249(5) 0.035(2) Uani 1 1 d .
C7 C 0.8483(6) 0.6466(5) 0.0864(4) 0.0265(17) Uani 1 1 d .
H7A H 0.7920 0.6471 0.1163 0.032 Uiso 1 1 calc R
C8 C 0.8380(6) 0.6595(5) 0.0078(4) 0.0254(17) Uani 1 1 d .
H8A H 0.7760 0.6710 -0.0156 0.030 Uiso 1 1 calc R
C9 C 0.9218(6) 0.6555(5) -0.0388(4) 0.0228(16) Uani 1 1 d .
C10 C 1.0135(6) 0.6421(5) 0.0000(5) 0.0275(17) Uani 1 1 d .
C11 C 0.8187(6) 0.6936(5) -0.1589(4) 0.0225(16) Uani 1 1 d .
C12 C 0.7647(6) 0.6351(5) -0.2058(4) 0.0285(18) Uani 1 1 d .
C13 C 0.6753(6) 0.6627(6) -0.2400(4) 0.0263(17) Uani 1 1 d .
H13A H 0.6382 0.6219 -0.2708 0.032 Uiso 1 1 calc R
C14 C 0.6411(5) 0.7474(6) -0.2295(4) 0.0285(16) Uani 1 1 d .
H14A H 0.5815 0.7647 -0.2541 0.034 Uiso 1 1 calc R
C15 C 0.6589(6) 0.8960(6) -0.1716(5) 0.0288(18) Uani 1 1 d .
H15A H 0.5997 0.9133 -0.1969 0.035 Uiso 1 1 calc R
C16 C 0.7094(6) 0.9583(5) -0.1243(4) 0.0261(17) Uani 1 1 d .
C17 C 0.7975(6) 0.9286(6) -0.0884(5) 0.0280(18) Uani 1 1 d .
H17A H 0.8332 0.9680 -0.0553 0.034 Uiso 1 1 calc R
C18 C 0.8326(6) 0.8448(6) -0.1001(4) 0.0278(18) Uani 1 1 d .
H18A H 0.8923 0.8282 -0.0752 0.033 Uiso 1 1 calc R
C19 C 0.7831(6) 0.7822(5) -0.1480(4) 0.0227(16) Uani 1 1 d .
C20 C 0.6934(5) 0.8092(5) -0.1827(4) 0.0220(16) Uani 1 1 d .
C21 C 0.9437(7) 0.6171(6) 0.2082(5) 0.034(2) Uani 1 1 d .
C22 C 0.9449(6) 0.5976(6) 0.2766(5) 0.0270(18) Uani 1 1 d .
C23 C 0.6759(6) 1.0462(6) -0.1087(4) 0.0313(18) Uani 1 1 d .
C24 C 0.6570(6) 1.1243(6) -0.0932(5) 0.0294(18) Uani 1 1 d .
C25 C 0.5853(6) 1.0354(5) 0.4702(4) 0.0243(17) Uani 1 1 d .
C26 C 0.5119(6) 1.0265(5) 0.5225(5) 0.0278(18) Uani 1 1 d .
C27 C 0.4861(6) 0.9447(6) 0.5557(5) 0.033(2) Uani 1 1 d .
H27A H 0.4340 0.9417 0.5899 0.039 Uiso 1 1 calc R
C28 C 0.5365(6) 0.8698(6) 0.5383(5) 0.034(2) Uani 1 1 d .
H28A H 0.5196 0.8149 0.5613 0.041 Uiso 1 1 calc R
C29 C 0.6685(6) 0.7954(6) 0.4722(5) 0.0300(18) Uani 1 1 d .
H29A H 0.6501 0.7406 0.4947 0.036 Uiso 1 1 calc R
C30 C 0.7482(6) 0.7980(6) 0.4264(5) 0.0318(19) Uani 1 1 d .
C31 C 0.7701(6) 0.8806(5) 0.3916(5) 0.0275(18) Uani 1 1 d .
H31A H 0.8233 0.8839 0.3586 0.033 Uiso 1 1 calc R
C32 C 0.7181(6) 0.9547(6) 0.4038(4) 0.0280(18) Uani 1 1 d .
H32A H 0.7354 1.0082 0.3787 0.034 Uiso 1 1 calc R
C33 C 0.6384(5) 0.9549(5) 0.4529(4) 0.0226(16) Uani 1 1 d .
C34 C 0.6137(6) 0.8727(5) 0.4864(4) 0.0263(17) Uani 1 1 d .
C35 C 0.6129(6) 1.1239(5) 0.4382(4) 0.0239(18) Uani 1 1 d .
C36 C 0.6434(6) 1.1936(5) 0.4869(4) 0.0268(17) Uani 1 1 d .
C37 C 0.6824(6) 1.2725(5) 0.4597(5) 0.0290(18) Uani 1 1 d .
H37A H 0.7041 1.3170 0.4953 0.035 Uiso 1 1 calc R
C38 C 0.6895(6) 1.2860(6) 0.3815(5) 0.0308(18) Uani 1 1 d .
H38A H 0.7172 1.3394 0.3632 0.037 Uiso 1 1 calc R
C39 C 0.6599(5) 1.2352(5) 0.2477(4) 0.0263(17) Uani 1 1 d .
H39A H 0.6861 1.2896 0.2301 0.032 Uiso 1 1 calc R
C40 C 0.6266(6) 1.1724(5) 0.1937(4) 0.0222(17) Uani 1 1 d .
C41 C 0.5862(6) 1.0927(5) 0.2217(5) 0.0273(17) Uani 1 1 d .
H41A H 0.5628 1.0491 0.1860 0.033 Uiso 1 1 calc R
C42 C 0.5803(5) 1.0775(5) 0.3007(4) 0.0241(17) Uani 1 1 d .
H42A H 0.5518 1.0240 0.3181 0.029 Uiso 1 1 calc R
C43 C 0.6155(5) 1.1395(5) 0.3552(4) 0.0205(16) Uani 1 1 d .
C44 C 0.6554(6) 1.2196(5) 0.3272(5) 0.0271(17) Uani 1 1 d .
C45 C 0.8090(6) 0.7218(5) 0.4162(5) 0.0294(18) Uani 1 1 d .
C46 C 0.8610(7) 0.6589(6) 0.4080(5) 0.034(2) Uani 1 1 d .
C47 C 0.6313(6) 1.1904(6) 0.1116(5) 0.0273(18) Uani 1 1 d .
C48 C 0.6324(6) 1.2126(5) 0.0443(5) 0.0254(17) Uani 1 1 d .
C49 C 1.0572(7) 0.5473(8) 0.5663(5) 0.048(2) Uani 1 1 d .
H49A H 1.0518 0.5326 0.6219 0.058 Uiso 1 1 calc R
H49B H 1.1118 0.5127 0.5463 0.058 Uiso 1 1 calc R
C50 C 1.0790(9) 0.6467(7) 0.5583(7) 0.064(3) Uani 1 1 d .
H50A H 1.1395 0.6608 0.5871 0.096 Uiso 1 1 calc R
H50B H 1.0260 0.6814 0.5794 0.096 Uiso 1 1 calc R
H50C H 1.0855 0.6615 0.5035 0.096 Uiso 1 1 calc R
C51 C 0.8529(7) 0.5647(8) 0.5706(5) 0.045(2) Uani 1 1 d .
H51A H 0.8669 0.5516 0.6260 0.054 Uiso 1 1 calc R
H51B H 0.8561 0.6300 0.5640 0.054 Uiso 1 1 calc R
C52 C 0.7503(9) 0.5339(11) 0.5493(7) 0.079(4) Uani 1 1 d .
H52A H 0.7045 0.5645 0.5821 0.118 Uiso 1 1 calc R
H52B H 0.7455 0.4696 0.5573 0.118 Uiso 1 1 calc R
H52C H 0.7350 0.5478 0.4948 0.118 Uiso 1 1 calc R
C53 C 0.9369(9) 0.3940(7) 0.5377(6) 0.050(3) Uani 1 1 d .
H53A H 0.8833 0.3681 0.5056 0.060 Uiso 1 1 calc R
H53B H 0.9974 0.3647 0.5223 0.060 Uiso 1 1 calc R
C54 C 0.9206(10) 0.3709(8) 0.6217(6) 0.065(4) Uani 1 1 d .
H54A H 0.9166 0.3062 0.6274 0.098 Uiso 1 1 calc R
H54B H 0.8601 0.3980 0.6377 0.098 Uiso 1 1 calc R
H54C H 0.9746 0.3936 0.6544 0.098 Uiso 1 1 calc R
C55 C 0.9975(6) 0.3930(6) 0.2514(5) 0.0315(19) Uani 1 1 d .
H55A H 0.9933 0.4353 0.2074 0.038 Uiso 1 1 calc R
H55B H 1.0405 0.3436 0.2368 0.038 Uiso 1 1 calc R
C56 C 0.8947(7) 0.3555(7) 0.2659(6) 0.047(3) Uani 1 1 d .
H56A H 0.8694 0.3255 0.2190 0.071 Uiso 1 1 calc R
H56B H 0.8514 0.4044 0.2790 0.071 Uiso 1 1 calc R
H56C H 0.8986 0.3129 0.3089 0.071 Uiso 1 1 calc R
C57 C 1.1590(6) 0.5007(6) 0.2984(5) 0.0310(19) Uani 1 1 d .
H57A H 1.1948 0.4555 0.2692 0.037 Uiso 1 1 calc R
H57B H 1.1396 0.5488 0.2619 0.037 Uiso 1 1 calc R
C58 C 1.2251(7) 0.5386(8) 0.3622(6) 0.056(3) Uani 1 1 d .
H58A H 1.2821 0.5652 0.3394 0.084 Uiso 1 1 calc R
H58B H 1.2455 0.4910 0.3979 0.084 Uiso 1 1 calc R
H58C H 1.1903 0.5842 0.3906 0.084 Uiso 1 1 calc R
C59 C 1.1012(6) 0.3593(6) 0.3970(4) 0.0278(17) Uani 1 1 d .
H59A H 1.1263 0.3850 0.4466 0.033 Uiso 1 1 calc R
H59B H 1.0480 0.3182 0.4092 0.033 Uiso 1 1 calc R
C60 C 1.1813(6) 0.3059(6) 0.3621(5) 0.034(2) Uani 1 1 d .
H60A H 1.2032 0.2598 0.3988 0.051 Uiso 1 1 calc R
H60B H 1.2355 0.3453 0.3510 0.051 Uiso 1 1 calc R
H60C H 1.1570 0.2779 0.3140 0.051 Uiso 1 1 calc R
C61 C 0.4420(6) 1.3988(6) -0.0450(5) 0.035(2) Uani 1 1 d .
H61A H 0.4182 1.4521 -0.0181 0.042 Uiso 1 1 calc R
H61B H 0.4282 1.4065 -0.1013 0.042 Uiso 1 1 calc R
C62 C 0.3891(7) 1.3165(6) -0.0164(6) 0.044(2) Uani 1 1 d .
H62A H 0.3193 1.3237 -0.0266 0.067 Uiso 1 1 calc R
H62B H 0.4022 1.3093 0.0394 0.067 Uiso 1 1 calc R
H62C H 0.4117 1.2639 -0.0438 0.067 Uiso 1 1 calc R
C63 C 0.5881(8) 1.4116(7) 0.0769(5) 0.042(2) Uani 1 1 d .
H63A H 0.5517 1.4665 0.0882 0.050 Uiso 1 1 calc R
H63B H 0.5588 1.3624 0.1060 0.050 Uiso 1 1 calc R
C64 C 0.6920(8) 1.4235(7) 0.1061(6) 0.055(3) Uani 1 1 d .
H64A H 0.6934 1.4345 0.1621 0.083 Uiso 1 1 calc R
H64B H 0.7208 1.4740 0.0797 0.083 Uiso 1 1 calc R
H64C H 0.7288 1.3694 0.0955 0.083 Uiso 1 1 calc R
C65 C 0.6244(6) 1.4899(5) -0.0700(4) 0.0282(18) Uani 1 1 d .
H65A H 0.6958 1.4878 -0.0635 0.034 Uiso 1 1 calc R
H65B H 0.6082 1.4894 -0.1263 0.034 Uiso 1 1 calc R
C66 C 0.5894(6) 1.5770(5) -0.0366(5) 0.034(2) Uani 1 1 d .
H66A H 0.6195 1.6267 -0.0634 0.051 Uiso 1 1 calc R
H66B H 0.6072 1.5796 0.0188 0.051 Uiso 1 1 calc R
H66C H 0.5189 1.5808 -0.0438 0.051 Uiso 1 1 calc R
C67 C 0.5207(8) 1.2037(8) -0.2470(6) 0.058(3) Uani 1 1 d .
H67A H 0.5298 1.2030 -0.3036 0.070 Uiso 1 1 calc R
H67B H 0.5252 1.1417 -0.2280 0.070 Uiso 1 1 calc R
C68 C 0.4206(8) 1.2404(13) -0.2312(8) 0.101(6) Uani 1 1 d .
H68A H 0.3712 1.2033 -0.2575 0.152 Uiso 1 1 calc R
H68B H 0.4154 1.3014 -0.2507 0.152 Uiso 1 1 calc R
H68C H 0.4108 1.2400 -0.1752 0.152 Uiso 1 1 calc R
C69 C 0.5997(8) 1.3798(7) -0.2458(5) 0.044(2) Uani 1 1 d .
H69A H 0.5401 1.4066 -0.2261 0.053 Uiso 1 1 calc R
H69B H 0.6545 1.4182 -0.2288 0.053 Uiso 1 1 calc R
C70 C 0.5924(9) 1.3808(8) -0.3337(5) 0.059(3) Uani 1 1 d .
H70A H 0.5840 1.4421 -0.3519 0.089 Uiso 1 1 calc R
H70B H 0.5368 1.3450 -0.3516 0.089 Uiso 1 1 calc R
H70C H 0.6517 1.3560 -0.3543 0.089 Uiso 1 1 calc R
C71 C 0.7282(7) 1.2288(7) -0.2426(5) 0.043(3) Uani 1 1 d .
H71A H 0.7335 1.1640 -0.2335 0.051 Uiso 1 1 calc R
H71B H 0.7235 1.2384 -0.2993 0.051 Uiso 1 1 calc R
C72 C 0.8173(7) 1.2727(8) -0.2109(6) 0.054(3) Uani 1 1 d .
H72A H 0.8738 1.2481 -0.2360 0.080 Uiso 1 1 calc R
H72B H 0.8236 1.2622 -0.1549 0.080 Uiso 1 1 calc R
H72C H 0.8135 1.3367 -0.2208 0.080 Uiso 1 1 calc R
C73 C -0.0247(12) 0.4180(9) 0.9038(11) 0.088(5) Uani 1 1 d .
C74 C -0.0766(10) 0.4109(10) 0.9777(11) 0.098(6) Uani 1 1 d .
H74A H -0.1401 0.4393 0.9715 0.147 Uiso 1 1 calc R
H74B H -0.0388 0.4406 1.0193 0.147 Uiso 1 1 calc R
H74C H -0.0850 0.3481 0.9910 0.147 Uiso 1 1 calc R
C75 C 0.1095(17) 0.3850(14) 0.8285(10) 0.128(7) Uani 1 1 d .
H75A H 0.1147 0.3233 0.8092 0.154 Uiso 1 1 calc R
H75B H 0.0690 0.4188 0.7903 0.154 Uiso 1 1 calc R
C76 C 0.2010(16) 0.4224(19) 0.8332(13) 0.166(11) Uani 1 1 d .
H76A H 0.2287 0.4225 0.7818 0.250 Uiso 1 1 calc R
H76B H 0.2426 0.3876 0.8690 0.250 Uiso 1 1 calc R
H76C H 0.1966 0.4836 0.8522 0.250 Uiso 1 1 calc R

loop_
_atom_site_aniso_label
_atom_site_aniso_U_11
_atom_site_aniso_U_22
_atom_site_aniso_U_33
_atom_site_aniso_U_23
_atom_site_aniso_U_13
_atom_site_aniso_U_12
Pt1 0.02951(17) 0.02191(16) 0.02092(14) 0.00139(13) 0.00226(11) 0.00592(13)
Pt2 0.02735(16) 0.01916(15) 0.01869(13) -0.00151(13) 0.00368(10) 0.00309(13)
P1 0.0337(12) 0.0317(12) 0.0224(10) -0.0013(9) 0.0060(9) 0.0052(10)
P2 0.0244(10) 0.0211(10) 0.0193(9) -0.0004(8) 0.0042(7) 0.0012(8)
P3 0.0333(12) 0.0201(11) 0.0198(9) -0.0019(8) 0.0063(8) 0.0020(8)
P4 0.0401(12) 0.0263(13) 0.0187(9) -0.0035(8) -0.0012(8) 0.0090(9)
O1 0.044(4) 0.052(4) 0.025(3) 0.003(3) 0.009(3) 0.004(3)
O2 0.050(3) 0.021(3) 0.028(3) -0.008(3) -0.001(2) 0.005(3)
O3 0.036(3) 0.023(3) 0.049(4) -0.002(3) 0.013(3) 0.009(3)
O4 0.070(5) 0.035(4) 0.025(3) -0.003(3) -0.001(3) -0.006(3)
O5 0.085(7) 0.078(7) 0.100(8) 0.007(6) -0.034(6) 0.025(6)
O6 0.231(14) 0.034(5) 0.178(12) -0.012(6) -0.147(11) 0.032(7)
O7 0.049(4) 0.069(5) 0.059(4) -0.005(4) 0.013(3) 0.007(4)
C1 0.031(5) 0.023(4) 0.022(4) 0.003(3) 0.002(3) 0.003(4)
C2 0.043(5) 0.024(4) 0.021(4) 0.004(3) 0.009(3) 0.005(4)
C3 0.029(5) 0.039(5) 0.042(5) 0.009(4) 0.011(4) 0.008(4)
C4 0.026(4) 0.030(5) 0.042(5) 0.011(4) 0.003(4) 0.005(4)
C5 0.041(5) 0.019(4) 0.036(5) -0.001(3) -0.005(4) 0.010(4)
C6 0.047(6) 0.030(5) 0.028(4) -0.001(4) -0.010(4) 0.003(4)
C7 0.031(4) 0.025(4) 0.024(4) 0.007(3) 0.006(3) -0.001(3)
C8 0.024(4) 0.024(4) 0.027(4) 0.006(3) -0.003(3) 0.001(3)
C9 0.026(4) 0.015(4) 0.027(4) -0.001(3) -0.001(3) 0.003(3)
C10 0.032(5) 0.023(4) 0.028(4) 0.004(3) -0.001(3) 0.004(3)
C11 0.035(5) 0.013(4) 0.019(4) 0.002(3) -0.001(3) 0.002(3)
C12 0.043(5) 0.019(4) 0.024(4) 0.000(3) 0.003(3) -0.010(4)
C13 0.024(4) 0.030(5) 0.025(4) -0.004(3) -0.001(3) -0.007(3)
C14 0.028(4) 0.034(4) 0.024(4) -0.002(4) 0.008(3) -0.001(4)
C15 0.029(5) 0.028(4) 0.030(4) 0.011(3) 0.009(3) 0.008(3)
C16 0.041(5) 0.019(4) 0.020(4) -0.001(3) 0.016(3) -0.001(3)
C17 0.035(5) 0.024(5) 0.025(4) -0.005(3) 0.007(3) 0.000(4)
C18 0.033(5) 0.028(5) 0.023(4) -0.002(3) 0.008(3) -0.005(4)
C19 0.031(4) 0.020(4) 0.018(3) 0.004(3) 0.004(3) -0.002(3)
C20 0.022(4) 0.024(4) 0.020(4) 0.000(3) 0.008(3) -0.004(3)
C21 0.039(5) 0.030(5) 0.035(5) 0.001(4) -0.002(4) 0.007(4)
C22 0.033(5) 0.024(4) 0.025(4) 0.003(3) 0.006(3) 0.007(3)
C23 0.033(4) 0.030(5) 0.032(4) -0.001(4) 0.011(3) 0.002(4)
C24 0.035(5) 0.025(5) 0.029(4) 0.004(4) 0.005(4) 0.002(4)
C25 0.033(4) 0.018(4) 0.022(4) 0.001(3) 0.004(3) 0.005(3)
C26 0.029(4) 0.023(4) 0.032(4) 0.000(3) 0.001(3) 0.006(3)
C27 0.030(5) 0.032(5) 0.038(5) 0.005(4) 0.015(4) 0.002(4)
C28 0.040(5) 0.022(5) 0.041(5) 0.006(4) 0.008(4) -0.004(4)
C29 0.033(5) 0.024(4) 0.033(4) 0.003(4) -0.003(4) -0.001(4)
C30 0.034(5) 0.028(5) 0.033(5) -0.006(4) -0.007(4) 0.005(4)
C31 0.027(4) 0.023(5) 0.033(4) 0.002(3) 0.009(3) 0.004(3)
C32 0.033(5) 0.025(4) 0.026(4) 0.001(3) 0.001(3) 0.000(4)
C33 0.027(4) 0.022(4) 0.019(4) 0.001(3) 0.003(3) 0.000(3)
C34 0.035(5) 0.019(4) 0.025(4) 0.002(3) 0.001(3) 0.003(3)
C35 0.026(4) 0.018(4) 0.028(4) -0.004(3) 0.005(3) 0.003(3)
C36 0.035(5) 0.023(4) 0.023(4) 0.002(3) 0.002(3) 0.001(3)
C37 0.035(5) 0.019(4) 0.033(4) -0.007(3) -0.002(3) 0.001(3)
C38 0.029(5) 0.022(4) 0.042(5) -0.006(4) 0.007(4) -0.003(3)
C39 0.028(4) 0.022(4) 0.029(4) 0.000(3) 0.002(3) -0.004(3)
C40 0.021(4) 0.024(4) 0.022(4) 0.004(3) 0.004(3) 0.000(3)
C41 0.027(4) 0.024(4) 0.031(4) 0.006(3) -0.001(3) -0.001(3)
C42 0.027(4) 0.018(4) 0.028(4) 0.000(3) -0.002(3) 0.001(3)
C43 0.025(4) 0.016(4) 0.021(4) 0.003(3) -0.001(3) -0.002(3)
C44 0.029(4) 0.024(4) 0.029(4) -0.001(3) 0.000(3) -0.001(3)
C45 0.033(5) 0.022(4) 0.033(4) 0.001(3) 0.001(4) 0.005(3)
C46 0.040(5) 0.024(5) 0.038(5) 0.003(4) 0.008(4) -0.002(4)
C47 0.030(5) 0.023(4) 0.029(4) 0.006(3) 0.006(3) 0.003(3)
C48 0.025(4) 0.022(4) 0.029(4) -0.001(3) 0.007(3) 0.002(3)
C49 0.042(5) 0.061(7) 0.041(5) -0.019(5) -0.010(4) 0.003(5)
C50 0.082(9) 0.039(7) 0.070(8) -0.012(6) -0.007(7) -0.012(6)
C51 0.059(6) 0.047(6) 0.031(5) 0.004(5) 0.014(4) 0.015(5)
C52 0.060(8) 0.121(13) 0.056(7) 0.032(8) 0.015(6) 0.023(8)
C53 0.079(8) 0.034(6) 0.037(5) 0.010(4) 0.026(5) -0.001(5)
C54 0.097(10) 0.049(7) 0.052(7) 0.020(6) 0.025(6) 0.021(7)
C55 0.034(5) 0.030(5) 0.030(4) -0.007(4) 0.006(4) -0.004(4)
C56 0.035(5) 0.043(6) 0.064(7) -0.017(5) -0.005(5) -0.006(5)
C57 0.031(5) 0.030(5) 0.032(4) 0.004(4) 0.006(3) -0.005(4)
C58 0.043(6) 0.071(8) 0.054(6) 0.014(6) -0.008(5) -0.026(6)
C59 0.039(5) 0.024(4) 0.021(4) 0.001(3) 0.007(3) 0.004(4)
C60 0.039(5) 0.035(5) 0.029(4) -0.004(4) -0.001(4) 0.006(4)
C61 0.043(5) 0.019(4) 0.043(5) -0.002(4) 0.011(4) 0.001(4)
C62 0.045(6) 0.031(5) 0.059(6) -0.004(5) 0.025(5) -0.008(4)
C63 0.063(7) 0.038(6) 0.023(4) -0.002(4) 0.003(4) 0.005(5)
C64 0.089(8) 0.033(6) 0.041(5) 0.011(4) -0.024(5) -0.021(5)
C65 0.037(5) 0.025(4) 0.024(4) 0.004(3) 0.009(3) 0.001(3)
C66 0.039(5) 0.021(5) 0.043(5) 0.001(4) 0.000(4) -0.005(3)
C67 0.077(8) 0.061(7) 0.037(6) -0.012(5) 0.008(5) -0.016(6)
C68 0.041(7) 0.187(18) 0.075(9) -0.060(11) -0.004(6) -0.011(10)
C69 0.066(7) 0.041(6) 0.026(4) -0.004(4) 0.003(4) 0.016(5)
C70 0.100(9) 0.052(7) 0.025(5) 0.007(5) 0.009(5) 0.028(6)
C71 0.053(6) 0.048(7) 0.028(4) 0.001(4) 0.011(4) 0.012(5)
C72 0.049(6) 0.065(8) 0.047(6) 0.008(5) 0.010(5) 0.013(5)
C73 0.089(11) 0.041(8) 0.130(14) -0.006(8) -0.055(10) 0.013(7)
C74 0.055(9) 0.075(11) 0.162(18) -0.031(11) -0.023(10) 0.010(7)
C75 0.18(2) 0.131(18) 0.075(12) 0.014(11) 0.013(13) -0.042(16)
C76 0.137(18) 0.23(3) 0.133(18) -0.093(19) 0.022(14) -0.05(2)

loop_
_atom_type_symbol
_atom_type_description
_atom_type_scat_dispersion_real
_atom_type_scat_dispersion_imag
_atom_type_scat_source
C C 0.0033 0.0016 'International Tables Vol C Tables 4.2.6.8 and 6.1.1.4'
H H 0.0000 0.0000 'International Tables Vol C Tables 4.2.6.8 and 6.1.1.4'
N N 0.0061 0.0033 'International Tables Vol C Tables 4.2.6.8 and 6.1.1.4'
P P 0.1023 0.0942 'International Tables Vol C Tables 4.2.6.8 and 6.1.1.4'
Pt Pt -1.7033 8.3905 'International Tables Vol C Tables 4.2.6.8 and 6.1.1.4'
O O 0.0106 0.0060 'International Tables Vol C Tables 4.2.6.8 and 6.1.1.4'

loop_
_geom_angle_atom_site_label_1
_geom_angle_atom_site_label_2
_geom_angle_atom_site_label_3
_geom_angle
C22 Pt1 C46 86.7(3)
C22 Pt1 P1 176.2(2)
C46 Pt1 P1 89.5(3)
C22 Pt1 P2 82.4(2)
C46 Pt1 P2 168.9(3)
P1 Pt1 P2 101.33(7)
C24 Pt2 C48 87.3(3)
C24 Pt2 P4 84.3(2)
C48 Pt2 P4 171.6(2)
C24 Pt2 P3 173.7(3)
C48 Pt2 P3 88.0(2)
P4 Pt2 P3 100.29(7)
C51 P1 C49 102.8(5)
C51 P1 C53 103.8(5)
C49 P1 C53 102.5(6)
C51 P1 Pt1 116.2(3)
C49 P1 Pt1 111.2(4)
C53 P1 Pt1 118.4(3)
C57 P2 C55 102.3(4)
C57 P2 C59 102.4(4)
C55 P2 C59 104.1(4)
C57 P2 Pt1 111.7(3)
C55 P2 Pt1 112.2(3)
C59 P2 Pt1 122.0(2)
C63 P3 C61 102.8(4)
C63 P3 C65 101.9(4)
C61 P3 C65 104.0(4)
C63 P3 Pt2 116.7(3)
C61 P3 Pt2 109.2(3)
C65 P3 Pt2 120.3(3)
C67 P4 C71 104.5(5)
C67 P4 C69 102.6(5)
C71 P4 C69 102.9(5)
C67 P4 Pt2 111.9(4)
C71 P4 Pt2 110.4(3)
C69 P4 Pt2 122.8(3)
C73 O5 C75 116.2(14)
C2 C1 C9 117.8(8)
C2 C1 C11 121.2(7)
C9 C1 C11 121.0(7)
C1 C2 O1 122.2(8)
C1 C2 C3 122.0(7)
O1 C2 C3 115.7(7)
C4 C3 C2 119.6(8)
C3 C4 C10 121.5(8)
C6 C5 C10 121.9(8)
C5 C6 C7 117.5(8)
C5 C6 C21 123.3(8)
C7 C6 C21 119.2(8)
C8 C7 C6 122.8(8)
C7 C8 C9 119.4(7)
C1 C9 C10 121.7(7)
C1 C9 C8 120.5(7)
C10 C9 C8 117.7(7)
C5 C10 C9 120.6(8)
C5 C10 C4 122.3(8)
C9 C10 C4 117.1(7)
C12 C11 C19 118.9(7)
C12 C11 C1 122.2(7)
C19 C11 C1 118.9(7)
O2 C12 C11 123.5(8)
O2 C12 C13 116.5(7)
C11 C12 C13 119.9(8)
C14 C13 C12 121.2(7)
C13 C14 C20 120.9(7)
C20 C15 C16 122.2(8)
C15 C16 C17 116.2(7)
C15 C16 C23 124.5(8)
C17 C16 C23 119.3(7)
C18 C17 C16 122.0(8)
C17 C18 C19 122.2(8)
C18 C19 C20 117.0(7)
C18 C19 C11 122.3(7)
C20 C19 C11 120.6(7)
C15 C20 C14 121.3(8)
C15 C20 C19 120.3(7)
C14 C20 C19 118.4(7)
C22 C21 C6 174.9(10)
C21 C22 Pt1 175.1(8)
C24 C23 C16 173.2(9)
C23 C24 Pt2 178.6(8)
C26 C25 C33 116.1(7)
C26 C25 C35 121.9(7)
C33 C25 C35 121.9(6)
C25 C26 O3 118.2(7)
C25 C26 C27 123.4(7)
O3 C26 C27 118.4(7)
C28 C27 C26 119.6(8)
C27 C28 C34 121.0(8)
C30 C29 C34 121.3(8)
C29 C30 C31 117.0(8)
C29 C30 C45 122.1(8)
C31 C30 C45 120.9(8)
C32 C31 C30 122.5(8)
C31 C32 C33 121.8(8)
C34 C33 C32 116.7(7)
C34 C33 C25 120.9(7)
C32 C33 C25 122.4(7)
C33 C34 C29 120.7(7)
C33 C34 C28 119.0(7)
C29 C34 C28 120.3(7)
C36 C35 C43 117.0(7)
C36 C35 C25 121.4(7)
C43 C35 C25 121.5(7)
O4 C36 C37 115.3(7)
O4 C36 C35 121.4(7)
C37 C36 C35 123.3(7)
C38 C37 C36 120.0(7)
C37 C38 C44 120.3(8)
C40 C39 C44 121.2(7)
C39 C40 C41 118.1(7)
C39 C40 C47 120.2(7)
C41 C40 C47 121.7(7)
C42 C41 C40 120.9(7)
C41 C42 C43 121.2(7)
C42 C43 C44 117.9(7)
C42 C43 C35 122.3(7)
C44 C43 C35 119.8(7)
C39 C44 C43 120.6(7)
C39 C44 C38 120.0(7)
C43 C44 C38 119.4(7)
C46 C45 C30 179.0(10)
C45 C46 Pt1 175.6(8)
C48 C47 C40 174.4(9)
C47 C48 Pt2 175.9(7)
C50 C49 P1 112.8(8)
C52 C51 P1 114.4(8)
C54 C53 P1 116.5(8)
C56 C55 P2 112.3(6)
C58 C57 P2 112.0(6)
C60 C59 P2 116.0(6)
C62 C61 P3 110.8(7)
C64 C63 P3 114.5(7)
C66 C65 P3 115.5(5)
C68 C67 P4 112.1(9)
C70 C69 P4 116.1(7)
C72 C71 P4 113.8(7)
O6 C73 O5 122(2)
O6 C73 C74 122.2(17)
O5 C73 C74 116.2(14)
C76 C75 O5 113.5(17)

loop_
_geom_bond_atom_site_label_1
_geom_bond_atom_site_label_2
_geom_bond_distance
Pt1 C22 1.983(8)
Pt1 C46 2.016(9)
Pt1 P1 2.306(2)
Pt1 P2 2.310(2)
Pt2 C24 1.989(9)
Pt2 C48 1.999(8)
Pt2 P4 2.314(2)
Pt2 P3 2.316(2)
P1 C51 1.808(10)
P1 C49 1.829(9)
P1 C53 1.858(10)
P2 C57 1.829(8)
P2 C55 1.833(8)
P2 C59 1.837(8)
P3 C63 1.825(9)
P3 C61 1.848(9)
P3 C65 1.855(8)
P4 C67 1.821(11)
P4 C71 1.836(9)
P4 C69 1.851(10)
O1 C2 1.394(10)
O2 C12 1.361(10)
O3 C26 1.397(9)
O4 C36 1.371(10)
O5 C73 1.287(17)
O5 C75 1.489(19)
O6 C73 1.265(17)
C1 C2 1.370(11)
C1 C9 1.423(11)
C1 C11 1.493(11)
C2 C3 1.436(12)
C3 C4 1.351(12)
C4 C10 1.441(11)
C5 C6 1.381(13)
C5 C10 1.392(11)
C6 C7 1.422(12)
C6 C21 1.454(12)
C7 C8 1.374(10)
C8 C9 1.436(11)
C9 C10 1.427(11)
C11 C12 1.395(11)
C11 C19 1.436(10)
C12 C13 1.412(12)
C13 C14 1.374(12)
C14 C20 1.414(11)
C15 C20 1.406(11)
C15 C16 1.412(12)
C16 C17 1.420(12)
C16 C23 1.430(12)
C17 C18 1.368(12)
C18 C19 1.414(11)
C19 C20 1.418(11)
C21 C22 1.217(12)
C23 C24 1.235(12)
C25 C26 1.391(11)
C25 C33 1.454(10)
C25 C35 1.496(11)
C26 C27 1.408(12)
C27 C28 1.363(12)
C28 C34 1.421(11)
C29 C30 1.382(12)
C29 C34 1.414(11)
C30 C31 1.418(12)
C30 C45 1.436(11)
C31 C32 1.346(11)
C32 C33 1.415(11)
C33 C34 1.412(11)
C35 C36 1.399(11)
C35 C43 1.454(10)
C36 C37 1.392(11)
C37 C38 1.372(12)
C38 C44 1.438(11)
C39 C40 1.394(11)
C39 C44 1.396(11)
C40 C41 1.415(11)
C40 C47 1.447(11)
C41 C42 1.388(11)
C42 C43 1.400(10)
C43 C44 1.418(11)
C45 C46 1.200(12)
C47 C48 1.210(11)
C49 C50 1.534(16)
C51 C52 1.525(16)
C53 C54 1.516(13)
C55 C56 1.560(12)
C57 C58 1.517(12)
C59 C60 1.511(11)
C61 C62 1.529(12)
C63 C64 1.516(14)
C65 C66 1.517(11)
C67 C68 1.525(17)
C69 C70 1.516(12)
C71 C72 1.486(14)
C73 C74 1.49(2)
C75 C76 1.39(3)
